data_7708030
loop_
_publ_author_name
'Banti, Christina N.'
'Kapetana, Marianthi'
'Papachristodoulou, C.'
'Raptopoulou, Catherine'
'Psycharis, Vassilis'
'Zoumpoulakis, Panagiotis'
'Mavromoustakos, Thomas'
'Hadjikakou, Sotiris K.'

_publ_section_title
;
 Hydrogels containing water soluble conjugates of silver(I) ions with
 amino acids, metabolites or natural products for non infectious contact
 lenses
;
_journal_name_full 'Dalton Transactions'
_journal_paper_doi 10.1039/D1DT02158C
_journal_year 2021
_chemical_formula_moiety '(Ag 1+)2,(N O3 1-)2,(C H4 N2 O)2'
_chemical_formula_sum 'C2 H8 Ag2 N6 O8'
_chemical_formula_weight 459.88
_space_group_crystal_system monoclinic
_space_group_IT_number 14
_space_group_name_Hall '-P 2yn'
_space_group_name_H-M_alt 'P 1 21/n 1'
_atom_sites_solution_hydrogens difmap
_audit_creation_method SHELXL-2014/6
_audit_update_record
;
2021-08-07 deposited with the CCDC.	2021-08-11 downloaded from the CCDC.
;
_cell_angle_alpha 90
_cell_angle_beta 102.1910(10)
_cell_angle_gamma 90
_cell_formula_units_Z 4
_cell_length_a 6.25090(10)
_cell_length_b 16.8667(4)
_cell_length_c 10.2467(3)
_cell_measurement_reflns_used 14288
_cell_measurement_temperature 180(2)
_cell_measurement_theta_max 27.47
_cell_measurement_theta_min 3.16
_cell_volume 1055.97(4)
_computing_cell_refinement 'CrystalClear, Rigaku MSC, 2005'
_computing_data_collection 'CrystalClear, Rigaku MSC, 2005'
_computing_data_reduction 'CrystalClear, Rigaku MSC, 2005'
_computing_molecular_graphics 'Diamond ver.3.2'
_computing_publication_material 'publCIF J.Appl.Cryst. 2010, 43, 920'
_computing_structure_refinement 'SHELXL-2014/6 (Sheldrick, 2014)'
_computing_structure_solution 'SHELXL-2014/6 (Sheldrick, 2014)'
_diffrn_ambient_temperature 180(2)
_diffrn_measured_fraction_theta_full 0.999
_diffrn_measured_fraction_theta_max 0.999
_diffrn_measurement_device_type 'Rigaku R-AXIS SPIDER IPDS'
_diffrn_measurement_method '\q scans'
_diffrn_radiation_type MoK\a
_diffrn_radiation_wavelength 0.71073
_diffrn_reflns_av_R_equivalents 0.0321
_diffrn_reflns_av_unetI/netI 0.0190
_diffrn_reflns_Laue_measured_fraction_full 0.999
_diffrn_reflns_Laue_measured_fraction_max 0.999
_diffrn_reflns_limit_h_max 7
_diffrn_reflns_limit_h_min -7
_diffrn_reflns_limit_k_max 21
_diffrn_reflns_limit_k_min -21
_diffrn_reflns_limit_l_max 13
_diffrn_reflns_limit_l_min -13
_diffrn_reflns_number 14437
_diffrn_reflns_point_group_measured_fraction_full 0.999
_diffrn_reflns_point_group_measured_fraction_max 0.999
_diffrn_reflns_theta_full 25.242
_diffrn_reflns_theta_max 26.995
_diffrn_reflns_theta_min 3.158
_exptl_absorpt_coefficient_mu 3.760
_exptl_absorpt_correction_T_max 1.0
_exptl_absorpt_correction_T_min 0.574
_exptl_absorpt_correction_type multi-scan
_exptl_absorpt_process_details 'CrystalClear, Rigaku MSC, 2005'
_exptl_crystal_colour colorless
_exptl_crystal_density_diffrn 2.893
_exptl_crystal_description parallelepiped
_exptl_crystal_F_000 880
_exptl_crystal_size_max 0.400
_exptl_crystal_size_mid 0.320
_exptl_crystal_size_min 0.070
_refine_diff_density_max 0.913
_refine_diff_density_min -0.704
_refine_diff_density_rms 0.090
_refine_ls_extinction_method none
_refine_ls_goodness_of_fit_ref 1.102
_refine_ls_hydrogen_treatment refall
_refine_ls_matrix_type full
_refine_ls_number_parameters 195
_refine_ls_number_reflns 2294
_refine_ls_number_restraints 0
_refine_ls_restrained_S_all 1.102
_refine_ls_R_factor_all 0.0231
_refine_ls_R_factor_gt 0.0212
_refine_ls_shift/su_max 0.003
_refine_ls_shift/su_mean 0.000
_refine_ls_structure_factor_coef Fsqd
_refine_ls_weighting_details 'w=1/[\s^2^(Fo^2^)+(0.0129P)^2^+1.9062P] where P=(Fo^2^+2Fc^2^)/3'
_refine_ls_weighting_scheme calc
_refine_ls_wR_factor_gt 0.0469
_refine_ls_wR_factor_ref 0.0475
_reflns_Friedel_coverage 0.000
_reflns_number_gt 2149
_reflns_number_total 2294
_reflns_threshold_expression 'I > 2\s(I)'
_cod_data_source_file d1dt02158c2.cif
_cod_data_source_block AGU
_cod_depositor_comments
;
The following automatic conversions were performed:

data item '_exptl_absorpt_correction_type' value 'MULTI-SCAN' was
changed to 'multi-scan' in accordance with the
/home/data/users/saulius/crontab/automatic-downloads/rss-feeds/RSC/lib/dictionaries/cif_core.dic
dictionary named 'cif_core.dic' version 2.4.2 last updated on
2011-04-26.

Automatic conversion script
Id: cif_fix_values 7556 2019-12-06 15:28:31Z antanas 
;
_cod_original_sg_symbol_H-M 'P 21/n'
_cod_database_code 7708030
_shelx_space_group_comment
;
The symmetry employed for this shelxl refinement is uniquely defined
by the following loop, which should always be used as a source of
symmetry information in preference to the above space-group names.
They are only intended as comments.
;
_shelx_estimated_absorpt_t_min 0.315
_shelx_estimated_absorpt_t_max 0.779
_shelxl_version_number 2014/6

loop_
_space_group_symop_operation_xyz
'x, y, z'
'-x+1/2, y+1/2, -z+1/2'
'-x, -y, -z'
'x-1/2, -y-1/2, z-1/2'

loop_
_atom_site_label
_atom_site_type_symbol
_atom_site_fract_x
_atom_site_fract_y
_atom_site_fract_z
_atom_site_U_iso_or_equiv
_atom_site_adp_type
_atom_site_occupancy
_atom_site_site_symmetry_order
_atom_site_calc_flag
_atom_site_refinement_flags_posn
_atom_site_refinement_flags_adp
_atom_site_refinement_flags_occupancy
_atom_site_disorder_assembly
_atom_site_disorder_group
Ag1 Ag 0.64857(4) 0.30662(2) 0.72310(2) 0.03035(7) Uani 1 1 d . . . . .
Ag2 Ag 0.59385(4) 0.46603(2) 0.20255(2) 0.03234(8) Uani 1 1 d . . . . .
N1 N 0.6962(4) 0.42675(13) 0.5111(2) 0.0222(5) Uani 1 1 d . . . . .
O1 O 0.6239(5) 0.36457(14) 0.4569(2) 0.0491(7) Uani 1 1 d . . . . .
O2 O 0.7376(4) 0.43268(13) 0.63617(19) 0.0315(5) Uani 1 1 d . . . . .
O3 O 0.7308(4) 0.48511(12) 0.4431(2) 0.0348(5) Uani 1 1 d . . . . .
N2 N 0.6373(4) 0.32894(13) 1.0180(2) 0.0222(5) Uani 1 1 d . . . . .
O4 O 0.6266(4) 0.32674(12) 1.13860(19) 0.0290(4) Uani 1 1 d . . . . .
O5 O 0.6647(4) 0.39305(12) 0.9640(2) 0.0327(5) Uani 1 1 d . . . . .
O6 O 0.6236(4) 0.26535(12) 0.9526(2) 0.0328(5) Uani 1 1 d . . . . .
O7 O 0.8220(3) 0.56842(11) 0.15888(18) 0.0226(4) Uani 1 1 d . . . . .
C1 C 0.8362(4) 0.63427(15) 0.2160(3) 0.0199(5) Uani 1 1 d . . . . .
N3 N 0.7640(4) 0.64533(15) 0.3310(2) 0.0250(5) Uani 1 1 d . . . . .
N4 N 0.9229(4) 0.69743(14) 0.1655(3) 0.0243(5) Uani 1 1 d . . . . .
C2 C 0.6344(4) 0.11519(16) 0.6857(2) 0.0199(5) Uani 1 1 d . . . . .
O8 O 0.6207(3) 0.18012(11) 0.62760(18) 0.0227(4) Uani 1 1 d . . . . .
N5 N 0.7057(4) 0.04886(14) 0.6284(2) 0.0233(5) Uani 1 1 d . . . . .
N6 N 0.5846(5) 0.10433(16) 0.8050(2) 0.0284(5) Uani 1 1 d . . . . .
H5B H 0.656(6) 0.005(2) 0.653(3) 0.029(9) Uiso 1 1 d . . . . .
H3B H 0.808(5) 0.685(2) 0.378(3) 0.023(8) Uiso 1 1 d . . . . .
H5A H 0.693(6) 0.052(2) 0.550(4) 0.029(9) Uiso 1 1 d . . . . .
H3A H 0.749(6) 0.604(2) 0.369(3) 0.031(9) Uiso 1 1 d . . . . .
H4B H 0.897(6) 0.740(2) 0.197(3) 0.031(9) Uiso 1 1 d . . . . .
H6B H 0.609(6) 0.056(2) 0.844(4) 0.042(10) Uiso 1 1 d . . . . .
H6A H 0.540(6) 0.141(2) 0.840(4) 0.040(10) Uiso 1 1 d . . . . .
H4A H 0.935(6) 0.694(2) 0.089(4) 0.031(9) Uiso 1 1 d . . . . .

loop_
_atom_site_aniso_label
_atom_site_aniso_U_11
_atom_site_aniso_U_22
_atom_site_aniso_U_33
_atom_site_aniso_U_23
_atom_site_aniso_U_13
_atom_site_aniso_U_12
Ag1 0.04671(15) 0.02216(12) 0.02314(11) 0.00012(8) 0.00955(10) -0.00335(9)
Ag2 0.04102(15) 0.02890(13) 0.02891(12) -0.00681(9) 0.01149(10) -0.01377(10)
N1 0.0264(12) 0.0202(11) 0.0203(11) 0.0003(8) 0.0054(9) 0.0020(9)
O1 0.086(2) 0.0295(12) 0.0329(12) -0.0122(9) 0.0155(13) -0.0218(13)
O2 0.0438(13) 0.0327(11) 0.0158(9) 0.0009(8) 0.0014(9) -0.0007(10)
O3 0.0509(14) 0.0254(11) 0.0306(11) 0.0101(8) 0.0142(10) -0.0020(10)
N2 0.0227(12) 0.0216(11) 0.0217(11) 0.0011(9) 0.0034(9) 0.0003(9)
O4 0.0387(12) 0.0302(11) 0.0201(9) 0.0020(8) 0.0107(9) 0.0009(9)
O5 0.0452(13) 0.0224(10) 0.0311(11) 0.0088(8) 0.0093(10) 0.0011(9)
O6 0.0493(14) 0.0216(10) 0.0271(10) -0.0052(8) 0.0072(10) -0.0012(9)
O7 0.0316(11) 0.0189(9) 0.0180(9) -0.0024(7) 0.0067(8) -0.0033(8)
C1 0.0214(13) 0.0184(12) 0.0193(12) 0.0011(9) 0.0032(10) 0.0002(10)
N3 0.0390(15) 0.0178(11) 0.0199(11) -0.0039(10) 0.0100(10) -0.0034(10)
N4 0.0346(14) 0.0170(11) 0.0239(12) -0.0016(9) 0.0122(11) -0.0013(10)
C2 0.0192(13) 0.0210(13) 0.0183(12) -0.0001(10) 0.0011(10) -0.0012(10)
O8 0.0306(11) 0.0181(9) 0.0194(9) 0.0010(7) 0.0055(8) 0.0008(8)
N5 0.0367(14) 0.0173(11) 0.0165(11) -0.0002(8) 0.0071(10) 0.0006(10)
N6 0.0444(16) 0.0208(12) 0.0227(12) 0.0024(10) 0.0132(11) 0.0067(11)

loop_
_atom_type_symbol
_atom_type_description
_atom_type_scat_dispersion_real
_atom_type_scat_dispersion_imag
_atom_type_scat_source
C C 0.0033 0.0016 'International Tables Vol C Tables 4.2.6.8 and 6.1.1.4'
H H 0.0000 0.0000 'International Tables Vol C Tables 4.2.6.8 and 6.1.1.4'
N N 0.0061 0.0033 'International Tables Vol C Tables 4.2.6.8 and 6.1.1.4'
O O 0.0106 0.0060 'International Tables Vol C Tables 4.2.6.8 and 6.1.1.4'
Ag Ag -0.8971 1.1015 'International Tables Vol C Tables 4.2.6.8 and 6.1.1.4'

loop_
_geom_angle_atom_site_label_1
_geom_angle_atom_site_label_2
_geom_angle_atom_site_label_3
_geom_angle
_geom_angle_site_symmetry_1
_geom_angle_site_symmetry_3
_geom_angle_publ_flag
O8 Ag1 O2 130.66(7) . . ?
O8 Ag1 O6 97.25(6) . . ?
O2 Ag1 O6 131.29(7) . . ?
O7 Ag2 N5 129.27(7) . 4_565 ?
O7 Ag2 O3 89.88(7) . . ?
N5 Ag2 O3 116.55(8) 4_565 . ?
O7 Ag2 O4 124.42(7) . 1_554 ?
N5 Ag2 O4 87.20(8) 4_565 1_554 ?
O3 Ag2 O4 111.22(7) . 1_554 ?
O1 N1 O3 120.7(2) . . ?
O1 N1 O2 120.4(2) . . ?
O3 N1 O2 118.9(2) . . ?
N1 O2 Ag1 106.99(16) . . ?
N1 O3 Ag2 113.08(17) . . ?
O5 N2 O4 120.4(2) . . ?
O5 N2 O6 120.3(2) . . ?
O4 N2 O6 119.2(2) . . ?
N2 O4 Ag2 105.04(15) . 1_556 ?
N2 O6 Ag1 104.72(16) . . ?
C1 O7 Ag2 123.49(17) . . ?
O7 C1 N4 121.2(2) . . ?
O7 C1 N3 121.6(2) . . ?
N4 C1 N3 117.2(2) . . ?
O8 C2 N6 123.7(3) . . ?
O8 C2 N5 120.5(2) . . ?
N6 C2 N5 115.9(2) . . ?
C2 O8 Ag1 127.79(16) . . ?
C2 N5 Ag2 110.25(17) . 4_666 ?

loop_
_geom_bond_atom_site_label_1
_geom_bond_atom_site_label_2
_geom_bond_distance
_geom_bond_site_symmetry_2
_geom_bond_publ_flag
Ag1 O8 2.3385(18) . ?
Ag1 O2 2.415(2) . ?
Ag1 O6 2.489(2) . ?
Ag2 O7 2.3423(19) . ?
Ag2 N5 2.398(3) 4_565 ?
Ag2 O3 2.453(2) . ?
Ag2 O4 2.459(2) 1_554 ?
N1 O1 1.228(3) . ?
N1 O3 1.251(3) . ?
N1 O2 1.257(3) . ?
N2 O5 1.243(3) . ?
N2 O4 1.252(3) . ?
N2 O6 1.258(3) . ?
O4 Ag2 2.459(2) 1_556 ?
O7 C1 1.250(3) . ?
C1 N4 1.347(3) . ?
C1 N3 1.361(3) . ?
C2 O8 1.241(3) . ?
C2 N6 1.336(3) . ?
C2 N5 1.380(3) . ?
N5 Ag2 2.398(3) 4_666 ?

loop_
_geom_hbond_atom_site_label_D
_geom_hbond_atom_site_label_H
_geom_hbond_atom_site_label_A
_geom_hbond_distance_DH
_geom_hbond_distance_HA
_geom_hbond_distance_DA
_geom_hbond_angle_DHA
_geom_hbond_site_symmetry_A
N3 H3A O3 0.82(4) 2.15(4) 2.961(3) 171(3) .
N3 H3B N2 0.83(4) 2.65(4) 3.459(3) 165(3) 2_656
N3 H3B O4 0.83(4) 2.44(3) 3.136(3) 141(3) 2_656
N3 H3B O6 0.83(4) 2.17(4) 2.975(3) 162(3) 2_656
N4 H4A O8 0.81(4) 2.18(4) 2.972(3) 165(3) 2_655
N4 H4B O1 0.82(4) 2.61(4) 3.074(3) 118(3) 2_655
N4 H4B O4 0.82(4) 2.26(4) 3.024(3) 155(3) 2_656
N5 H5A O7 0.80(4) 2.14(4) 2.931(3) 175(3) 2_645
N5 H5B O2 0.85(4) 2.45(4) 3.070(3) 130(3) 2_646
N5 H5B O5 0.85(4) 2.62(3) 2.964(3) 106(3) 2_646
N6 H6A O6 0.80(4) 2.39(4) 3.093(3) 147(4) .
N6 H6B O2 0.90(4) 2.29(4) 3.114(3) 152(3) 2_646
N6 H6B O3 0.90(4) 2.51(4) 3.284(3) 145(3) 2_646
